data_7239167
loop_
_publ_author_name
'Pato-Dold\'an, B.'
'G\'omez-Aguirre, L. C.'
'Berm\'udez-Garc\'ia, J. M.'
'S\'anchez-And\'ujar, M.'
'Fondado, A.'
'Mira, J.'
'Castro-Garc\'ia, S.'
'Se\~nar\'is-Rodr\'iguez, M. A.'

_publ_section_title
;
 Coexistence of magnetic and electrical order in the new perovskite-like
 (C3N2H5)[Mn(HCOO)3] formate
;
_journal_issue 44
_journal_name_full 'RSC Advances'
_journal_page_first 22404
_journal_paper_doi 10.1039/c3ra43165g
_journal_volume 3
_journal_year 2013
_chemical_formula_sum 'C4 H6 Mn N2 O2'
_chemical_formula_weight 169.05
_space_group_IT_number 14
_space_group_name_Hall '-P 2yn'
_space_group_name_H-M_alt 'P 1 21/n 1'
_atom_sites_solution_hydrogens geom
_atom_sites_solution_primary direct
_atom_sites_solution_secondary difmap
_audit_creation_method SHELXL-97
_cell_angle_alpha 90.00
_cell_angle_beta 91.190(2)
_cell_angle_gamma 90.00
_cell_formula_units_Z 12
_cell_length_a 12.3034(4)
_cell_length_b 12.4408(4)
_cell_length_c 12.8156(4)
_cell_measurement_temperature 296(2)
_cell_volume 1961.19(11)
_computing_structure_refinement 'SHELXL-97 (Sheldrick, 1997)'
_diffrn_ambient_temperature 296(2)
_diffrn_measured_fraction_theta_full 0.998
_diffrn_measured_fraction_theta_max 0.998
_diffrn_radiation_monochromator graphite
_diffrn_radiation_source 'fine-focus sealed tube'
_diffrn_radiation_type MoK\a
_diffrn_radiation_wavelength 0.71073
_diffrn_reflns_av_R_equivalents 0.0376
_diffrn_reflns_av_sigmaI/netI 0.0354
_diffrn_reflns_limit_h_max 16
_diffrn_reflns_limit_h_min -16
_diffrn_reflns_limit_k_max 16
_diffrn_reflns_limit_k_min -16
_diffrn_reflns_limit_l_max 17
_diffrn_reflns_limit_l_min -17
_diffrn_reflns_number 20976
_diffrn_reflns_theta_full 28.37
_diffrn_reflns_theta_max 28.37
_diffrn_reflns_theta_min 2.27
_exptl_absorpt_coefficient_mu 1.942
_exptl_absorpt_correction_T_max 0.7727
_exptl_absorpt_correction_T_min 0.5934
_exptl_crystal_density_diffrn 1.718
_exptl_crystal_density_method 'not measured'
_exptl_crystal_F_000 1020
_exptl_crystal_size_max 0.30
_exptl_crystal_size_mid 0.23
_exptl_crystal_size_min 0.14
_refine_diff_density_max 0.739
_refine_diff_density_min -0.600
_refine_diff_density_rms 0.097
_refine_ls_extinction_method none
_refine_ls_goodness_of_fit_ref 0.905
_refine_ls_hydrogen_treatment mixed
_refine_ls_matrix_type full
_refine_ls_number_parameters 335
_refine_ls_number_reflns 4899
_refine_ls_number_restraints 0
_refine_ls_restrained_S_all 0.905
_refine_ls_R_factor_all 0.0668
_refine_ls_R_factor_gt 0.0381
_refine_ls_shift/su_max 0.173
_refine_ls_shift/su_mean 0.006
_refine_ls_structure_factor_coef Fsqd
_refine_ls_weighting_details 'calc w=1/[\s^2^(Fo^2^)+(0.0670P)^2^+1.7310P] where P=(Fo^2^+2Fc^2^)/3'
_refine_ls_weighting_scheme calc
_refine_ls_wR_factor_gt 0.1042
_refine_ls_wR_factor_ref 0.1251
_reflns_number_gt 3131
_reflns_number_total 4899
_reflns_threshold_expression >2sigma(I)
_cod_data_source_file c3ra43165g.txt
_cod_data_source_block 1038875_t4_0s
_cod_database_code 7239167

loop_
_symmetry_equiv_pos_as_xyz
'x, y, z'
'-x+1/2, y+1/2, -z+1/2'
'-x, -y, -z'
'x-1/2, -y-1/2, z-1/2'

loop_
_atom_site_label
_atom_site_type_symbol
_atom_site_fract_x
_atom_site_fract_y
_atom_site_fract_z
_atom_site_U_iso_or_equiv
_atom_site_adp_type
_atom_site_occupancy
_atom_site_symmetry_multiplicity
_atom_site_calc_flag
C1 C 0.7192(3) 0.50276(19) 0.0229(2) 0.0325(6) Uani 1 1 d
C4 C 0.7748(3) 0.00123(18) -0.0131(2) 0.0291(6) Uani 1 1 d
C3 C 0.7369(3) 0.2711(3) -0.2447(2) 0.0331(6) Uani 1 1 d
C2 C 0.7528(3) 0.7808(3) 0.2415(2) 0.0328(6) Uani 1 1 d
C5 C 1.0105(2) 0.7174(2) -0.0035(2) 0.0314(6) Uani 1 1 d
C6 C 0.4925(3) 0.2295(3) 0.0432(3) 0.0378(7) Uani 1 1 d
N1 N 0.5477(2) 0.4590(2) 0.8257(2) 0.0471(7) Uani 1 1 d
N2 N 0.4440(3) 0.4508(3) 0.6928(2) 0.0562(8) Uani 1 1 d
N3 N 0.5465(3) 0.0780(2) 0.7844(2) 0.0459(7) Uani 1 1 d
N4 N 0.4718(3) -0.0451(2) 0.6918(2) 0.0496(8) Uani 1 1 d
C8 C 0.4606(3) 0.0395(3) 0.8369(3) 0.0470(8) Uani 1 1 d
C9 C 0.5520(4) 0.0250(3) 0.6954(3) 0.0544(9) Uani 1 1 d
C7 C 0.4143(3) -0.0365(3) 0.7786(3) 0.0495(8) Uani 1 1 d
C10 C 0.5746(3) 0.5409(3) 0.7628(3) 0.0561(9) Uani 1 1 d
C11 C 0.5097(4) 0.5362(4) 0.6787(3) 0.0623(11) Uani 1 1 d
C12 C 0.4686(3) 0.4066(3) 0.7815(3) 0.0548(9) Uani 1 1 d
H3 H 0.790(3) 0.326(3) -0.241(3) 0.059(11) Uiso 1 1 d
H6 H 0.797(3) 0.833(3) 0.244(3) 0.073(13) Uiso 1 1 d
H5 H 1.005(3) 0.771(3) -0.062(3) 0.058(10) Uiso 1 1 d
H2 H 0.496(3) 0.305(4) 0.077(3) 0.091(14) Uiso 1 1 d
H4 H 0.779(4) 0.504(3) 0.073(4) 0.098(16) Uiso 1 1 d
H1 H 0.710(4) -0.004(3) -0.059(4) 0.097(16) Uiso 1 1 d
H15 H 0.630(3) 0.584(3) 0.776(3) 0.070(12) Uiso 1 1 d
H16 H 0.584(4) 0.444(4) 0.891(4) 0.102(16) Uiso 1 1 d
H7 H 0.354(4) -0.079(3) 0.786(3) 0.082(14) Uiso 1 1 d
H12 H 0.438(4) 0.352(4) 0.806(4) 0.102(17) Uiso 1 1 d
H11 H 0.449(3) 0.065(3) 0.901(3) 0.070(12) Uiso 1 1 d
H10 H 0.599(4) 0.129(4) 0.803(3) 0.097(15) Uiso 1 1 d
H13 H 0.393(5) 0.440(5) 0.644(5) 0.15(2) Uiso 1 1 d
H8 H 0.464(4) -0.097(4) 0.645(4) 0.117(18) Uiso 1 1 d
H14 H 0.495(4) 0.580(4) 0.623(4) 0.113(18) Uiso 1 1 d
H9 H 0.606(4) 0.036(4) 0.655(3) 0.095(16) Uiso 1 1 d
Mn1 Mn 0.74030(3) 0.25281(2) 0.00780(3) 0.01907(12) Uani 1 1 d
Mn2 Mn 0.75929(3) 0.75241(2) -0.00653(2) 0.01891(12) Uani 1 1 d
O1 O 0.57821(16) 0.19195(16) 0.01782(17) 0.0423(5) Uani 1 1 d
O7 O 0.92170(15) 0.68697(15) 0.02970(15) 0.0343(4) Uani 1 1 d
O5 O 0.80603(16) 0.09038(13) 0.01845(15) 0.0344(5) Uani 1 1 d
O4 O 0.89966(16) 0.31683(16) -0.02520(16) 0.0393(5) Uani 1 1 d
O8 O 0.59863(17) 0.81177(17) -0.03794(19) 0.0489(6) Uani 1 1 d
O2 O 0.7069(2) 0.23381(17) -0.16005(15) 0.0440(6) Uani 1 1 d
O9 O 0.81761(17) 0.91445(14) 0.00940(16) 0.0396(5) Uani 1 1 d
O3 O 0.67444(16) 0.41515(13) 0.00262(16) 0.0363(5) Uani 1 1 d
O12 O 0.7975(2) 0.74079(18) -0.17021(15) 0.0513(6) Uani 1 1 d
O11 O 0.7275(2) 0.74059(18) 0.15771(16) 0.0533(7) Uani 1 1 d
O6 O 0.7789(2) 0.25103(17) 0.17254(15) 0.0498(7) Uani 1 1 d
O10 O 0.69965(19) 0.58790(14) -0.02024(17) 0.0451(5) Uani 1 1 d

loop_
_atom_site_aniso_label
_atom_site_aniso_U_11
_atom_site_aniso_U_22
_atom_site_aniso_U_33
_atom_site_aniso_U_23
_atom_site_aniso_U_13
_atom_site_aniso_U_12
C1 0.0336(16) 0.0257(13) 0.0376(14) -0.0031(10) -0.0123(13) -0.0023(11)
C4 0.0334(16) 0.0242(13) 0.0295(13) 0.0001(9) -0.0052(11) -0.0010(11)
C3 0.0375(18) 0.0364(14) 0.0256(13) 0.0001(10) 0.0019(12) -0.0029(13)
C2 0.0399(18) 0.0335(14) 0.0249(13) 0.0033(10) 0.0004(12) -0.0049(13)
C5 0.0269(16) 0.0314(13) 0.0360(14) 0.0092(11) 0.0004(12) -0.0034(12)
C6 0.0247(16) 0.0364(14) 0.0524(18) -0.0024(13) 0.0032(13) -0.0011(13)
N1 0.0458(18) 0.0554(17) 0.0396(14) -0.0042(12) -0.0105(13) 0.0032(14)
N2 0.0434(19) 0.072(2) 0.0522(17) -0.0236(16) -0.0187(15) 0.0123(16)
N3 0.0478(19) 0.0379(14) 0.0514(16) -0.0046(12) -0.0076(14) -0.0077(13)
N4 0.064(2) 0.0394(14) 0.0450(15) -0.0155(12) -0.0124(14) 0.0017(14)
C8 0.055(2) 0.0490(18) 0.0369(16) -0.0082(14) 0.0034(15) -0.0083(17)
C9 0.056(3) 0.066(2) 0.0415(18) 0.0038(17) 0.0114(17) 0.004(2)
C7 0.055(2) 0.0422(17) 0.0510(19) 0.0005(15) -0.0017(17) -0.0111(17)
C10 0.047(2) 0.050(2) 0.070(2) -0.0039(18) -0.0059(19) -0.0121(18)
C11 0.068(3) 0.067(2) 0.052(2) 0.0128(19) 0.000(2) 0.004(2)
C12 0.049(2) 0.0465(19) 0.069(2) -0.0006(18) 0.0008(19) -0.0074(18)
Mn1 0.0205(2) 0.01872(19) 0.01794(18) 0.00091(12) -0.00126(14) 0.00022(14)
Mn2 0.0210(2) 0.01841(19) 0.01724(18) -0.00020(12) -0.00009(14) -0.00096(14)
O1 0.0239(11) 0.0375(11) 0.0660(14) -0.0050(10) 0.0091(10) -0.0054(9)
O7 0.0239(10) 0.0386(10) 0.0403(10) 0.0143(8) 0.0012(8) 0.0010(8)
O5 0.0378(12) 0.0205(8) 0.0445(11) -0.0045(8) -0.0113(9) 0.0046(8)
O4 0.0235(11) 0.0430(11) 0.0516(12) 0.0147(9) 0.0027(9) -0.0022(9)
O8 0.0239(12) 0.0414(11) 0.0811(16) 0.0052(11) -0.0023(11) 0.0009(10)
O2 0.0582(16) 0.0533(12) 0.0202(9) 0.0012(8) -0.0020(9) -0.0090(11)
O9 0.0390(13) 0.0192(9) 0.0601(13) 0.0009(8) -0.0099(10) -0.0021(8)
O3 0.0352(12) 0.0189(8) 0.0542(12) -0.0010(8) -0.0114(9) 0.0012(8)
O12 0.0655(18) 0.0700(15) 0.0186(9) 0.0014(9) 0.0039(10) 0.0199(12)
O11 0.074(2) 0.0642(15) 0.0217(10) -0.0011(9) 0.0099(10) -0.0185(12)
O6 0.0638(18) 0.0659(16) 0.0196(10) -0.0026(9) -0.0024(10) 0.0112(11)
O10 0.0579(15) 0.0228(9) 0.0536(12) 0.0045(9) -0.0205(11) -0.0098(9)

loop_
_atom_type_symbol
_atom_type_description
_atom_type_scat_dispersion_real
_atom_type_scat_dispersion_imag
_atom_type_scat_source
C C 0.0033 0.0016 'International Tables Vol C Tables 4.2.6.8 and 6.1.1.4'
H H 0.0000 0.0000 'International Tables Vol C Tables 4.2.6.8 and 6.1.1.4'
N N 0.0061 0.0033 'International Tables Vol C Tables 4.2.6.8 and 6.1.1.4'
O O 0.0106 0.0060 'International Tables Vol C Tables 4.2.6.8 and 6.1.1.4'
Mn Mn 0.3368 0.7283 'International Tables Vol C Tables 4.2.6.8 and 6.1.1.4'

loop_
_geom_angle_atom_site_label_1
_geom_angle_atom_site_label_2
_geom_angle_atom_site_label_3
_geom_angle
_geom_angle_site_symmetry_1
_geom_angle_site_symmetry_3
O10 C1 O3 125.8(3) . .
O9 C4 O5 125.4(3) 1_545 .
O12 C3 O2 124.1(3) 2_644 .
O11 C2 O6 125.7(3) . 2_655
O4 C5 O7 125.6(3) 3_765 .
O1 C6 O8 128.6(3) . 3_665
C12 N1 C10 108.2(3) . .
C12 N2 C11 108.8(3) . .
C9 N3 C8 107.9(3) . .
C9 N4 C7 109.0(3) . .
C7 C8 N3 107.7(3) . .
N3 C9 N4 108.0(3) . .
C8 C7 N4 107.4(3) . .
C11 C10 N1 107.5(4) . .
C10 C11 N2 106.1(4) . .
N2 C12 N1 109.4(4) . .
O1 Mn1 O6 97.16(9) . .
O1 Mn1 O4 172.09(8) . .
O6 Mn1 O4 90.74(9) . .
O1 Mn1 O3 89.05(8) . .
O6 Mn1 O3 96.54(8) . .
O4 Mn1 O3 89.47(8) . .
O1 Mn1 O5 90.76(8) . .
O6 Mn1 O5 81.67(8) . .
O4 Mn1 O5 90.97(8) . .
O3 Mn1 O5 178.15(7) . .
O1 Mn1 O2 82.24(9) . .
O6 Mn1 O2 172.97(8) . .
O4 Mn1 O2 90.00(8) . .
O3 Mn1 O2 90.46(8) . .
O5 Mn1 O2 91.33(8) . .
O8 Mn2 O9 89.97(8) . .
O8 Mn2 O11 91.22(10) . .
O9 Mn2 O11 92.20(8) . .
O8 Mn2 O12 93.39(10) . .
O9 Mn2 O12 94.36(9) . .
O11 Mn2 O12 171.98(9) . .
O8 Mn2 O10 90.04(8) . .
O9 Mn2 O10 179.16(8) . .
O11 Mn2 O10 86.96(8) . .
O12 Mn2 O10 86.49(9) . .
O8 Mn2 O7 177.85(7) . .
O9 Mn2 O7 91.56(8) . .
O11 Mn2 O7 87.21(9) . .
O12 Mn2 O7 88.00(8) . .
O10 Mn2 O7 88.41(8) . .
C6 O1 Mn1 134.5(2) . .
C5 O7 Mn2 128.16(18) . .
C4 O5 Mn1 134.20(19) . .
C5 O4 Mn1 128.61(18) 3_765 .
C6 O8 Mn2 134.5(2) 3_665 .
C3 O2 Mn1 139.7(2) . .
C4 O9 Mn2 131.23(19) 1_565 .
C1 O3 Mn1 130.00(19) . .
C3 O12 Mn2 140.0(2) 2_654 .
C2 O11 Mn2 141.6(2) . .
C2 O6 Mn1 143.6(2) 2_645 .
C1 O10 Mn2 135.87(19) . .

loop_
_geom_bond_atom_site_label_1
_geom_bond_atom_site_label_2
_geom_bond_distance
_geom_bond_site_symmetry_2
C1 O10 1.217(3) .
C1 O3 1.246(3) .
C4 O9 1.233(3) 1_545
C4 O5 1.239(3) .
C3 O12 1.222(3) 2_644
C3 O2 1.243(3) .
C2 O11 1.219(3) .
C2 O6 1.234(3) 2_655
C5 O4 1.234(3) 3_765
C5 O7 1.240(3) .
C6 O1 1.205(4) .
C6 O8 1.233(4) 3_665
N1 C12 1.292(5) .
N1 C10 1.345(5) .
N2 C12 1.293(5) .
N2 C11 1.350(5) .
N3 C9 1.321(4) .
N3 C8 1.352(4) .
N4 C9 1.318(5) .
N4 C7 1.336(5) .
C8 C7 1.326(5) .
C10 C11 1.329(6) .
Mn1 O1 2.139(2) .
Mn1 O6 2.155(2) .
Mn1 O4 2.1661(19) .
Mn1 O3 2.1766(17) .
Mn1 O5 2.1798(17) .
Mn1 O2 2.1944(19) .
Mn2 O8 2.141(2) .
Mn2 O9 2.1480(18) .
Mn2 O11 2.154(2) .
Mn2 O12 2.1640(19) .
Mn2 O10 2.1801(18) .
Mn2 O7 2.1983(19) .
O4 C5 1.234(3) 3_765
O8 C6 1.233(4) 3_665
O9 C4 1.233(3) 1_565
O12 C3 1.222(3) 2_654
O6 C2 1.234(3) 2_645
